data_2239364
loop_
_publ_author_name
'Nagasawa, Masayuki'
'Sasanuma, Yuji'
'Masu, Hyuma'

_publ_section_title
;
 <i>N</i>,<i>N</i>'-(Ethane-1,2-diyl)dibenzenecarbothioamide
;
_journal_coeditor_code IS5357
_journal_issue 5
_journal_name_full 'Acta Crystallographica Section E'
_journal_page_first o586
_journal_paper_doi 10.1107/S1600536814008368
_journal_volume 70
_journal_year 2014
_chemical_formula_iupac 'C16 H16 N2 S2'
_chemical_formula_moiety 'C16 H16 N2 S2'
_chemical_formula_sum 'C16 H16 N2 S2'
_chemical_formula_weight 300.43
_chemical_name_common 2DBNS
_chemical_name_systematic
;
<i>N</i>,<i>N</i>'-(Ethane-1,2-diyl)dibenzenecarbothioamide
;
_space_group_crystal_system triclinic
_space_group_IT_number 2
_space_group_name_Hall '-P 1'
_space_group_name_H-M_alt 'P -1'
_symmetry_space_group_name_Hall '-P 1'
_symmetry_space_group_name_H-M 'P -1'
_atom_sites_solution_hydrogens geom
_cell_angle_alpha 105.5452(7)
_cell_angle_beta 98.9293(7)
_cell_angle_gamma 101.5370(6)
_cell_formula_units_Z 2
_cell_length_a 8.66520(10)
_cell_length_b 9.45960(10)
_cell_length_c 10.34570(10)
_cell_measurement_temperature 223
_cell_volume 780.669(15)
_computing_cell_refinement 'SAINT (Bruker, 2007)'
_computing_data_collection 'APEX2 (Bruker, 2007)'
_computing_data_reduction 'SAINT (Bruker, 2007)'
_computing_molecular_graphics 'Mercury (Macrae <i>et al.</i>, 2006)'
_computing_publication_material 'SHELXL2013 (Sheldrick, 2008)'
_computing_structure_refinement 'SHELXL2013 (Sheldrick, 2008)'
_computing_structure_solution 'SHELXS2013 (Sheldrick, 2008)'
_diffrn_ambient_temperature 223
_diffrn_measured_fraction_theta_full 0.966
_diffrn_measured_fraction_theta_max 0.965
_diffrn_measurement_device_type 'Bruker APEXII Ultra CCD area-detector'
_diffrn_measurement_method '\f and \w scans'
_diffrn_radiation_monochromator 'Bruker Helios multilayer mirror'
_diffrn_radiation_type CuK\a
_diffrn_radiation_wavelength 1.54178
_diffrn_reflns_av_R_equivalents 0.0139
_diffrn_reflns_limit_h_max 10
_diffrn_reflns_limit_h_min -10
_diffrn_reflns_limit_k_max 11
_diffrn_reflns_limit_k_min -11
_diffrn_reflns_limit_l_max 12
_diffrn_reflns_limit_l_min -10
_diffrn_reflns_number 10280
_diffrn_reflns_theta_full 67.679
_diffrn_reflns_theta_max 68.226
_diffrn_reflns_theta_min 4.55
_exptl_absorpt_coefficient_mu 3.006
_exptl_absorpt_correction_T_max 0.86
_exptl_absorpt_correction_T_min 0.58
_exptl_absorpt_correction_type multi-scan
_exptl_absorpt_process_details '(SADABS; Bruker, 2001)'
_exptl_crystal_colour yellow
_exptl_crystal_density_diffrn 1.278
_exptl_crystal_density_method 'not measured'
_exptl_crystal_description needle
_exptl_crystal_F_000 316
_exptl_crystal_size_max 0.200
_exptl_crystal_size_mid 0.050
_exptl_crystal_size_min 0.050
_refine_diff_density_max 0.281
_refine_diff_density_min -0.178
_refine_ls_extinction_method none
_refine_ls_goodness_of_fit_ref 1.044
_refine_ls_hydrogen_treatment constr
_refine_ls_matrix_type full
_refine_ls_number_parameters 181
_refine_ls_number_reflns 2763
_refine_ls_number_restraints 0
_refine_ls_restrained_S_all 1.044
_refine_ls_R_factor_all 0.0314
_refine_ls_R_factor_gt 0.0293
_refine_ls_shift/su_max 0.001
_refine_ls_shift/su_mean 0.000
_refine_ls_structure_factor_coef Fsqd
_refine_ls_weighting_details 'w=1/[\s^2^(Fo^2^)+(0.0481P)^2^+0.2337P] where P=(Fo^2^+2Fc^2^)/3'
_refine_ls_weighting_scheme calc
_refine_ls_wR_factor_gt 0.0816
_refine_ls_wR_factor_ref 0.0834
_reflns_number_gt 2568
_reflns_number_total 2763
_reflns_threshold_expression I>2\s(I)
_cod_data_source_file is5357sup1.cif
_cod_data_source_block I
_cod_database_code 2239364
_cod_database_fobs_code 2239364

loop_
_space_group_symop_operation_xyz
'x, y, z'
'-x, -y, -z'

loop_
_atom_site_type_symbol
_atom_site_label
_atom_site_fract_x
_atom_site_fract_y
_atom_site_fract_z
_atom_site_U_iso_or_equiv
_atom_site_adp_type
_atom_site_calc_flag
_atom_site_occupancy
C C1 0.55284(15) 0.70259(14) 0.66245(14) 0.0269(3) Uani d 1
C C2 0.39798(16) 0.74362(15) 0.62755(14) 0.0267(3) Uani d 1
C C3 0.25373(17) 0.65794(16) 0.63997(14) 0.0306(3) Uani d 1
H H3 0.2543 0.5762 0.6752 0.037 Uiso calc 1
C C4 0.10937(17) 0.69267(17) 0.60064(16) 0.0356(3) Uani d 1
H H4 0.0121 0.6341 0.6086 0.043 Uiso calc 1
C C5 0.10820(18) 0.81363(18) 0.54961(16) 0.0373(3) Uani d 1
H H5 0.0101 0.8369 0.5226 0.045 Uiso calc 1
C C6 0.25101(18) 0.90021(18) 0.53830(17) 0.0379(3) Uani d 1
H H6 0.2501 0.9829 0.5044 0.046 Uiso calc 1
C C7 0.39529(17) 0.86538(16) 0.57682(15) 0.0325(3) Uani d 1
H H7 0.4922 0.9244 0.5687 0.039 Uiso calc 1
C C8 0.71343(18) 0.60757(18) 0.82305(15) 0.0353(3) Uani d 1
H H8A 0.7237 0.6194 0.9213 0.042 Uiso calc 1
H H8B 0.8119 0.6707 0.8121 0.042 Uiso calc 1
C C9 0.69808(19) 0.44220(18) 0.74548(16) 0.0374(3) Uani d 1
H H9A 0.7012 0.4325 0.6493 0.045 Uiso calc 1
H H9B 0.7903 0.4104 0.7855 0.045 Uiso calc 1
C C10 0.52445(19) 0.29310(17) 0.85582(15) 0.0360(3) Uani d 1
C C11 0.35708(19) 0.20806(17) 0.84557(15) 0.0363(3) Uani d 1
C C12 0.2252(2) 0.25356(18) 0.79138(16) 0.0400(4) Uani d 1
H H12 0.2417 0.3354 0.7556 0.048 Uiso calc 1
C C13 0.0696(2) 0.1792(2) 0.78978(18) 0.0504(4) Uani d 1
H H13 -0.0187 0.2121 0.7548 0.06 Uiso calc 1
C C14 0.0438(2) 0.0564(2) 0.8396(2) 0.0569(5) Uani d 1
H H14 -0.0618 0.0058 0.8383 0.068 Uiso calc 1
C C15 0.1734(3) 0.0089(2) 0.89112(19) 0.0553(5) Uani d 1
H H15 0.1559 -0.0756 0.9235 0.066 Uiso calc 1
C C16 0.3285(2) 0.08408(19) 0.89556(17) 0.0453(4) Uani d 1
H H16 0.4162 0.0517 0.9326 0.054 Uiso calc 1
N N1 0.57488(14) 0.66031(14) 0.77434(12) 0.0312(3) Uani d 1
H H1 0.5012 0.6642 0.8226 0.037 Uiso calc 1
N N2 0.54942(16) 0.34276(14) 0.75044(12) 0.0361(3) Uani d 1
H H2 0.4702 0.3133 0.6785 0.043 Uiso calc 1
S S1 0.68758(4) 0.70858(4) 0.56244(4) 0.03447(12) Uani d 1
S S2 0.67017(5) 0.32702(6) 0.99595(4) 0.04788(14) Uani d 1

loop_
_atom_site_aniso_label
_atom_site_aniso_U_11
_atom_site_aniso_U_22
_atom_site_aniso_U_33
_atom_site_aniso_U_12
_atom_site_aniso_U_13
_atom_site_aniso_U_23
C1 0.0259(6) 0.0285(6) 0.0259(7) 0.0067(5) 0.0055(5) 0.0083(5)
C2 0.0270(6) 0.0306(6) 0.0236(7) 0.0092(5) 0.0072(5) 0.0080(5)
C3 0.0319(7) 0.0325(7) 0.0311(8) 0.0095(6) 0.0100(6) 0.0130(6)
C4 0.0262(7) 0.0414(8) 0.0396(9) 0.0069(6) 0.0104(6) 0.0125(6)
C5 0.0299(7) 0.0492(9) 0.0379(9) 0.0186(6) 0.0074(6) 0.0154(7)
C6 0.0407(8) 0.0415(8) 0.0422(9) 0.0190(7) 0.0127(7) 0.0220(7)
C7 0.0303(7) 0.0356(7) 0.0366(8) 0.0092(6) 0.0116(6) 0.0164(6)
C8 0.0350(7) 0.0483(8) 0.0265(8) 0.0169(6) 0.0040(6) 0.0146(6)
C9 0.0429(8) 0.0509(9) 0.0288(8) 0.0240(7) 0.0129(6) 0.0176(6)
C10 0.0488(9) 0.0408(8) 0.0268(8) 0.0243(7) 0.0112(6) 0.0129(6)
C11 0.0507(9) 0.0385(8) 0.0238(8) 0.0186(7) 0.0097(6) 0.0102(6)
C12 0.0493(9) 0.0439(8) 0.0310(8) 0.0175(7) 0.0090(7) 0.0142(6)
C13 0.0482(10) 0.0628(11) 0.0392(10) 0.0172(8) 0.0077(7) 0.0128(8)
C14 0.0600(11) 0.0595(11) 0.0434(11) 0.0015(9) 0.0154(8) 0.0110(8)
C15 0.0809(14) 0.0453(9) 0.0417(10) 0.0100(9) 0.0196(9) 0.0175(8)
C16 0.0657(11) 0.0440(9) 0.0324(9) 0.0218(8) 0.0114(7) 0.0158(7)
N1 0.0325(6) 0.0418(6) 0.0256(6) 0.0160(5) 0.0096(5) 0.0140(5)
N2 0.0444(7) 0.0439(7) 0.0251(6) 0.0188(6) 0.0073(5) 0.0138(5)
S1 0.02655(19) 0.0504(2) 0.0359(2) 0.01414(15) 0.01281(14) 0.02216(16)
S2 0.0469(2) 0.0748(3) 0.0317(2) 0.0247(2) 0.00711(17) 0.0264(2)

loop_
_atom_type_symbol
_atom_type_description
_atom_type_scat_dispersion_real
_atom_type_scat_dispersion_imag
_atom_type_scat_source
C C 0.0181 0.0091 'International Tables Vol C Tables 4.2.6.8 and 6.1.1.4'
H H 0.0000 0.0000 'International Tables Vol C Tables 4.2.6.8 and 6.1.1.4'
N N 0.0311 0.0180 'International Tables Vol C Tables 4.2.6.8 and 6.1.1.4'
S S 0.3331 0.5567 'International Tables Vol C Tables 4.2.6.8 and 6.1.1.4'

loop_
_geom_angle_atom_site_label_1
_geom_angle_atom_site_label_2
_geom_angle_atom_site_label_3
_geom_angle
N1 C1 C2 115.89(11)
N1 C1 S1 123.18(10)
C2 C1 S1 120.93(10)
C7 C2 C3 119.15(12)
C7 C2 C1 119.98(12)
C3 C2 C1 120.82(12)
C4 C3 C2 120.26(13)
C4 C3 H3 119.9
C2 C3 H3 119.9
C5 C4 C3 120.02(13)
C5 C4 H4 120.0
C3 C4 H4 120.0
C6 C5 C4 120.08(13)
C6 C5 H5 120.0
C4 C5 H5 120.0
C5 C6 C7 120.05(13)
C5 C6 H6 120.0
C7 C6 H6 120.0
C6 C7 C2 120.42(13)
C6 C7 H7 119.8
C2 C7 H7 119.8
N1 C8 C9 112.27(12)
N1 C8 H8A 109.1
C9 C8 H8A 109.1
N1 C8 H8B 109.1
C9 C8 H8B 109.1
H8A C8 H8B 107.9
N2 C9 C8 112.14(12)
N2 C9 H9A 109.2
C8 C9 H9A 109.2
N2 C9 H9B 109.2
C8 C9 H9B 109.2
H9A C9 H9B 107.9
N2 C10 C11 116.16(13)
N2 C10 S2 122.96(13)
C11 C10 S2 120.86(11)
C12 C11 C16 118.40(16)
C12 C11 C10 120.86(13)
C16 C11 C10 120.69(14)
C13 C12 C11 120.52(15)
C13 C12 H12 119.7
C11 C12 H12 119.7
C14 C13 C12 120.19(17)
C14 C13 H13 119.9
C12 C13 H13 119.9
C15 C14 C13 119.69(18)
C15 C14 H14 120.2
C13 C14 H14 120.2
C14 C15 C16 120.44(17)
C14 C15 H15 119.8
C16 C15 H15 119.8
C15 C16 C11 120.74(16)
C15 C16 H16 119.6
C11 C16 H16 119.6
C1 N1 C8 124.96(12)
C1 N1 H1 117.5
C8 N1 H1 117.5
C10 N2 C9 125.36(13)
C10 N2 H2 117.3
C9 N2 H2 117.3

loop_
_geom_bond_atom_site_label_1
_geom_bond_atom_site_label_2
_geom_bond_distance
C1 N1 1.3216(17)
C1 C2 1.4882(18)
C1 S1 1.6783(13)
C2 C7 1.3906(19)
C2 C3 1.3915(19)
C3 C4 1.384(2)
C3 H3 0.94
C4 C5 1.384(2)
C4 H4 0.94
C5 C6 1.381(2)
C5 H5 0.94
C6 C7 1.382(2)
C6 H6 0.94
C7 H7 0.94
C8 N1 1.4598(17)
C8 C9 1.523(2)
C8 H8A 0.98
C8 H8B 0.98
C9 N2 1.452(2)
C9 H9A 0.98
C9 H9B 0.98
C10 N2 1.3278(19)
C10 C11 1.484(2)
C10 S2 1.6791(15)
C11 C12 1.390(2)
C11 C16 1.397(2)
C12 C13 1.386(2)
C12 H12 0.94
C13 C14 1.385(3)
C13 H13 0.94
C14 C15 1.376(3)
C14 H14 0.94
C15 C16 1.377(3)
C15 H15 0.94
C16 H16 0.94
N1 H1 0.87
N2 H2 0.87

loop_
_geom_hbond_atom_site_label_D
_geom_hbond_atom_site_label_H
_geom_hbond_atom_site_label_A
_geom_hbond_site_symmetry_A
_geom_hbond_distance_DH
_geom_hbond_distance_HA
_geom_hbond_distance_DA
_geom_hbond_angle_DHA
_geom_hbond_publ_flag
N1 H1 S2 2_667 0.87 2.56 3.4186(13) 168 yes
N2 H2 S1 2_666 0.87 2.58 3.4097(13) 159 yes
C8 H8A Cg2 2_667 0.99 2.78 3.5376(17) 134 yes
C9 H9A Cg1 2_667 0.99 2.87 3.6685(17) 140 yes

loop_
_geom_torsion_atom_site_label_1
_geom_torsion_atom_site_label_2
_geom_torsion_atom_site_label_3
_geom_torsion_atom_site_label_4
_geom_torsion
N1 C1 C2 C7 140.90(14)
S1 C1 C2 C7 -39.89(17)
N1 C1 C2 C3 -41.60(18)
S1 C1 C2 C3 137.61(12)
C7 C2 C3 C4 0.8(2)
C1 C2 C3 C4 -176.74(13)
C2 C3 C4 C5 -0.4(2)
C3 C4 C5 C6 -0.2(2)
C4 C5 C6 C7 0.6(2)
C5 C6 C7 C2 -0.2(2)
C3 C2 C7 C6 -0.5(2)
C1 C2 C7 C6 177.09(13)
N1 C8 C9 N2 -55.40(17)
N2 C10 C11 C12 -39.7(2)
S2 C10 C11 C12 138.62(13)
N2 C10 C11 C16 143.00(15)
S2 C10 C11 C16 -38.65(19)
C16 C11 C12 C13 1.3(2)
C10 C11 C12 C13 -176.08(15)
C11 C12 C13 C14 -1.4(3)
C12 C13 C14 C15 0.2(3)
C13 C14 C15 C16 1.1(3)
C14 C15 C16 C11 -1.2(3)
C12 C11 C16 C15 0.0(2)
C10 C11 C16 C15 177.37(15)
C2 C1 N1 C8 176.47(13)
S1 C1 N1 C8 -2.7(2)
C9 C8 N1 C1 -79.82(18)
C11 C10 N2 C9 172.70(13)
S2 C10 N2 C9 -5.6(2)
C8 C9 N2 C10 -79.40(17)
